data_4083673
loop_
_publ_author_name
'Pi, Chengfu'
'Zhang, Zhengxing'
'Pang, Zhen'
'Zhang, Jie'
'Luo, Jun'
'Chen, Zhenxia'
'Weng, Linhong'
'Zhou, Xigeng'

_publ_section_title
;
 Multiple N&#x2212;H Bond Activation:&#x00A0; Synthesis and Reactivity of
 Functionalized Primary Amido Ytterbium Complexes
;
_journal_issue 8
_journal_name_full Organometallics
_journal_page_first 1934
_journal_paper_doi 10.1021/om061094+
_journal_volume 26
_journal_year 2007
_chemical_formula_sum 'C57 H81 N7 O1.5 Yb2'
_chemical_formula_weight 1234.37
_chemical_name_systematic
; 
 ? 
;
_space_group_IT_number 2
_symmetry_cell_setting triclinic
_symmetry_space_group_name_Hall '-P 1'
_symmetry_space_group_name_H-M 'P -1'
_atom_sites_solution_hydrogens geom
_atom_sites_solution_primary direct
_atom_sites_solution_secondary difmap
_audit_creation_method SHELXL-97
_cell_angle_alpha 87.481(4)
_cell_angle_beta 72.551(4)
_cell_angle_gamma 76.386(4)
_cell_formula_units_Z 2
_cell_length_a 12.774(4)
_cell_length_b 13.259(4)
_cell_length_c 17.183(6)
_cell_measurement_reflns_used 903
_cell_measurement_temperature 293(2)
_cell_measurement_theta_max 26.986
_cell_measurement_theta_min 2.402
_cell_volume 2697.3(15)
_computing_cell_refinement 'Bruker SMART'
_computing_data_collection 'Bruker SMART'
_computing_data_reduction 'Bruker SHELXTL'
_computing_molecular_graphics 'Bruker SHELXTL'
_computing_publication_material 'Bruker SHELXTL'
_computing_structure_refinement 'SHELXL-97 (Sheldrick, 1997)'
_computing_structure_solution 'SHELXS-97 (Sheldrick, 1990)'
_diffrn_ambient_temperature 293(2)
_diffrn_measured_fraction_theta_full 0.978
_diffrn_measured_fraction_theta_max 0.978
_diffrn_measurement_device_type 'CCD area detector'
_diffrn_measurement_method 'phi and omega scans'
_diffrn_radiation_monochromator graphite
_diffrn_radiation_source 'fine-focus sealed tube'
_diffrn_radiation_type MoK\a
_diffrn_radiation_wavelength 0.71073
_diffrn_reflns_av_R_equivalents 0.0278
_diffrn_reflns_av_sigmaI/netI 0.0478
_diffrn_reflns_limit_h_max 15
_diffrn_reflns_limit_h_min -13
_diffrn_reflns_limit_k_max 16
_diffrn_reflns_limit_k_min -16
_diffrn_reflns_limit_l_max 21
_diffrn_reflns_limit_l_min -17
_diffrn_reflns_number 12433
_diffrn_reflns_theta_full 26.01
_diffrn_reflns_theta_max 26.01
_diffrn_reflns_theta_min 1.58
_exptl_absorpt_coefficient_mu 3.492
_exptl_absorpt_correction_T_max 0.6224
_exptl_absorpt_correction_T_min 0.5418
_exptl_absorpt_correction_type multi-scan
_exptl_crystal_colour orange
_exptl_crystal_density_diffrn 1.520
_exptl_crystal_density_method 'not measured'
_exptl_crystal_description prism
_exptl_crystal_F_000 1248
_exptl_crystal_size_max 0.20
_exptl_crystal_size_mid 0.15
_exptl_crystal_size_min 0.15
_refine_diff_density_max 1.701
_refine_diff_density_min -1.244
_refine_diff_density_rms 0.127
_refine_ls_extinction_method none
_refine_ls_goodness_of_fit_ref 1.013
_refine_ls_hydrogen_treatment mixed
_refine_ls_matrix_type full
_refine_ls_number_parameters 598
_refine_ls_number_reflns 10382
_refine_ls_number_restraints 6
_refine_ls_restrained_S_all 1.013
_refine_ls_R_factor_all 0.0628
_refine_ls_R_factor_gt 0.0410
_refine_ls_shift/su_max 0.002
_refine_ls_shift/su_mean 0.000
_refine_ls_structure_factor_coef Fsqd
_refine_ls_weighting_details 'calc w=1/[\s^2^(Fo^2^)+(0.0638P)^2^+5.4234P] where P=(Fo^2^+2Fc^2^)/3'
_refine_ls_weighting_scheme calc
_refine_ls_wR_factor_gt 0.1115
_refine_ls_wR_factor_ref 0.1245
_reflns_number_gt 7661
_reflns_number_total 10382
_reflns_threshold_expression >2sigma(I)
_cod_data_source_file om061094%2Bsi20061201_101202.cif
_cod_data_source_block f61130a
_cod_depositor_comments
;
The following automatic conversions were performed:

'_symmetry_cell_setting' value 'Triclinic' changed to 'triclinic'
according to
/usr/data/users/saulius/automatic-downloads/retrospective/ACS/lib/dictionaries/cif_core.dic
dictionary named 'cif_core.dic' version 2.4.2 from 2011-04-26.

Automatic conversion script
Id: cif_fix_values 2281 2013-09-26 08:29:07Z andrius 
;
_cod_original_sg_symbol_H-M P-1
_cod_original_formula_sum 'C57 H81 N7 O1.50 Yb2'
_cod_database_code 4083673

loop_
_symmetry_equiv_pos_as_xyz
'x, y, z'
'-x, -y, -z'

loop_
_atom_site_label
_atom_site_type_symbol
_atom_site_fract_x
_atom_site_fract_y
_atom_site_fract_z
_atom_site_U_iso_or_equiv
_atom_site_adp_type
_atom_site_occupancy
_atom_site_symmetry_multiplicity
_atom_site_calc_flag
_atom_site_refinement_flags
Yb1 Yb 0.50258(2) 0.18095(2) 0.175391(17) 0.03699(10) Uani 1 1 d .
Yb2 Yb 0.78857(3) 0.18476(2) 0.360431(19) 0.04472(11) Uani 1 1 d .
N1 N 0.2670(5) 0.4163(5) 0.2133(4) 0.0515(16) Uani 1 1 d .
H1A H 0.2508 0.3566 0.2214 0.062 Uiso 1 1 calc R
N2 N 0.3713(5) 0.5214(4) 0.2403(4) 0.0431(14) Uani 1 1 d .
H2B H 0.3147 0.5733 0.2449 0.052 Uiso 1 1 calc R
N3 N 0.4172(4) 0.3405(4) 0.2576(3) 0.0383(12) Uani 1 1 d .
N4 N 0.5966(5) 0.2004(4) 0.2644(3) 0.0353(12) Uani 1 1 d .
N5 N 0.5996(5) 0.2718(4) 0.3896(3) 0.0389(13) Uani 1 1 d .
N6 N 0.6639(5) 0.0572(4) 0.1912(3) 0.0385(12) Uani 1 1 d .
N7 N 0.7165(4) 0.0659(4) 0.3156(3) 0.0356(12) Uani 1 1 d .
C1 C 0.3529(6) 0.4276(5) 0.2385(4) 0.0398(15) Uani 1 1 d .
C2 C 0.1966(7) 0.4909(7) 0.1740(5) 0.056(2) Uani 1 1 d .
H2A H 0.2300 0.5508 0.1579 0.067 Uiso 1 1 calc R
C3 C 0.1902(13) 0.4402(15) 0.0987(9) 0.190(10) Uani 1 1 d .
H3A H 0.1565 0.3811 0.1142 0.228 Uiso 1 1 calc R
H3B H 0.2655 0.4155 0.0617 0.228 Uiso 1 1 calc R
C4 C 0.1170(14) 0.522(2) 0.0554(9) 0.230(14) Uani 1 1 d .
H4A H 0.1509 0.5805 0.0400 0.276 Uiso 1 1 calc R
H4B H 0.1145 0.4903 0.0062 0.276 Uiso 1 1 calc R
C5 C 0.0069(12) 0.5550(11) 0.1084(10) 0.139(7) Uani 1 1 d .
H5A H -0.0287 0.4968 0.1204 0.167 Uiso 1 1 calc R
H5B H -0.0372 0.6070 0.0820 0.167 Uiso 1 1 calc R
C6 C 0.0085(12) 0.5983(14) 0.1831(9) 0.156(7) Uani 1 1 d .
H6A H -0.0679 0.6157 0.2198 0.187 Uiso 1 1 calc R
H6B H 0.0342 0.6621 0.1714 0.187 Uiso 1 1 calc R
C7 C 0.0844(10) 0.5253(13) 0.2264(8) 0.136(6) Uani 1 1 d .
H7A H 0.0860 0.5613 0.2739 0.164 Uiso 1 1 calc R
H7B H 0.0530 0.4656 0.2452 0.164 Uiso 1 1 calc R
C8 C 0.4797(6) 0.5447(6) 0.2353(4) 0.0448(16) Uani 1 1 d .
H8A H 0.5310 0.4801 0.2434 0.054 Uiso 1 1 calc R
C9 C 0.5325(7) 0.5845(6) 0.1520(5) 0.055(2) Uani 1 1 d .
H9A H 0.4822 0.6475 0.1419 0.066 Uiso 1 1 calc R
H9B H 0.5432 0.5331 0.1101 0.066 Uiso 1 1 calc R
C10 C 0.6463(8) 0.6071(7) 0.1476(6) 0.068(2) Uani 1 1 d .
H10A H 0.6990 0.5423 0.1509 0.082 Uiso 1 1 calc R
H10B H 0.6760 0.6367 0.0952 0.082 Uiso 1 1 calc R
C11 C 0.6381(9) 0.6795(8) 0.2138(6) 0.078(3) Uani 1 1 d .
H11A H 0.5949 0.7476 0.2056 0.093 Uiso 1 1 calc R
H11B H 0.7132 0.6858 0.2111 0.093 Uiso 1 1 calc R
C12 C 0.5823(9) 0.6427(9) 0.2974(6) 0.080(3) Uani 1 1 d .
H12A H 0.5729 0.6946 0.3385 0.096 Uiso 1 1 calc R
H12B H 0.6304 0.5790 0.3086 0.096 Uiso 1 1 calc R
C13 C 0.4665(8) 0.6233(7) 0.3023(5) 0.064(2) Uani 1 1 d .
H13A H 0.4340 0.5967 0.3554 0.077 Uiso 1 1 calc R
H13B H 0.4160 0.6880 0.2957 0.077 Uiso 1 1 calc R
C14 C 0.5530(5) 0.2683(5) 0.3291(4) 0.0343(14) Uani 1 1 d .
C15 C 0.4527(5) 0.3435(5) 0.3275(4) 0.0342(14) Uani 1 1 d .
C16 C 0.3957(6) 0.4073(5) 0.3949(4) 0.0421(16) Uani 1 1 d .
H16 H 0.3268 0.4522 0.3973 0.051 Uiso 1 1 calc R
C17 C 0.4397(6) 0.4052(6) 0.4590(4) 0.0468(17) Uani 1 1 d .
H17A H 0.4010 0.4483 0.5049 0.056 Uiso 1 1 calc R
C18 C 0.5391(6) 0.3401(5) 0.4541(4) 0.0446(17) Uani 1 1 d .
H18A H 0.5691 0.3412 0.4971 0.054 Uiso 1 1 calc R
C19 C 0.5741(9) 0.1620(7) 0.0166(5) 0.071(3) Uani 1 1 d .
H19A H 0.5849 0.0984 -0.0147 0.085 Uiso 1 1 calc R
C20 C 0.4781(8) 0.2456(8) 0.0317(5) 0.068(2) Uani 1 1 d .
H20A H 0.4114 0.2491 0.0138 0.082 Uiso 1 1 calc R
C21 C 0.5047(8) 0.3276(7) 0.0624(5) 0.062(2) Uani 1 1 d .
H21A H 0.4588 0.3989 0.0715 0.074 Uiso 1 1 calc R
C22 C 0.6156(8) 0.2954(7) 0.0650(5) 0.060(2) Uani 1 1 d .
H22A H 0.6601 0.3410 0.0761 0.072 Uiso 1 1 calc R
C23 C 0.6582(8) 0.1935(8) 0.0365(5) 0.064(2) Uani 1 1 d .
H23A H 0.7377 0.1561 0.0222 0.076 Uiso 1 1 calc R
C24 C 0.2987(7) 0.1575(7) 0.2711(6) 0.068(2) Uani 1 1 d .
H24A H 0.2433 0.2110 0.3093 0.082 Uiso 1 1 calc R
C25 C 0.2989(9) 0.1422(9) 0.1944(7) 0.078(3) Uani 1 1 d .
H25A H 0.2425 0.1793 0.1687 0.093 Uiso 1 1 calc R
C26 C 0.3795(12) 0.0519(12) 0.1648(8) 0.106(5) Uani 1 1 d .
H26A H 0.3877 0.0132 0.1152 0.128 Uiso 1 1 calc R
C27 C 0.4284(8) 0.0130(7) 0.2266(10) 0.096(4) Uani 1 1 d .
H27A H 0.4751 -0.0568 0.2280 0.115 Uiso 1 1 calc R
C28 C 0.3751(8) 0.0814(8) 0.2918(6) 0.074(3) Uani 1 1 d .
H28A H 0.3815 0.0698 0.3471 0.089 Uiso 1 1 calc R
C29 C 0.7477(6) -0.0362(5) 0.1516(4) 0.0429(16) Uani 1 1 d .
H29A H 0.7478 -0.0904 0.1923 0.051 Uiso 1 1 calc R
C30 C 0.7165(7) -0.0757(6) 0.0816(5) 0.060(2) Uani 1 1 d .
H30A H 0.7110 -0.0213 0.0424 0.072 Uiso 1 1 calc R
H30B H 0.6431 -0.0918 0.1027 0.072 Uiso 1 1 calc R
C31 C 0.8024(8) -0.1722(6) 0.0382(6) 0.069(3) Uani 1 1 d .
H31A H 0.8020 -0.2295 0.0754 0.083 Uiso 1 1 calc R
H31B H 0.7817 -0.1917 -0.0079 0.083 Uiso 1 1 calc R
C32 C 0.9180(8) -0.1519(7) 0.0092(5) 0.069(3) Uani 1 1 d .
H32A H 0.9205 -0.1012 -0.0333 0.083 Uiso 1 1 calc R
H32B H 0.9721 -0.2156 -0.0143 0.083 Uiso 1 1 calc R
C33 C 0.9509(7) -0.1126(7) 0.0770(6) 0.066(2) Uani 1 1 d .
H33A H 1.0238 -0.0956 0.0546 0.079 Uiso 1 1 calc R
H33B H 0.9586 -0.1671 0.1158 0.079 Uiso 1 1 calc R
C34 C 0.8655(6) -0.0176(6) 0.1210(5) 0.0509(18) Uani 1 1 d .
H34A H 0.8656 0.0399 0.0842 0.061 Uiso 1 1 calc R
H34B H 0.8872 0.0013 0.1668 0.061 Uiso 1 1 calc R
C35 C 0.6647(6) 0.1015(5) 0.2579(4) 0.0373(15) Uani 1 1 d .
C36 C 0.7148(6) -0.0424(5) 0.3406(4) 0.0443(16) Uani 1 1 d .
H36A H 0.6871 -0.0725 0.3018 0.053 Uiso 1 1 calc R
C37 C 0.8264(7) -0.1098(6) 0.3364(5) 0.056(2) Uani 1 1 d .
H37A H 0.8608 -0.0782 0.3692 0.067 Uiso 1 1 calc R
H37B H 0.8746 -0.1147 0.2804 0.067 Uiso 1 1 calc R
C38 C 0.8197(9) -0.2184(7) 0.3662(6) 0.077(3) Uani 1 1 d .
H38A H 0.8939 -0.2576 0.3668 0.093 Uiso 1 1 calc R
H38B H 0.7949 -0.2540 0.3294 0.093 Uiso 1 1 calc R
C39 C 0.7359(9) -0.2120(8) 0.4533(7) 0.089(3) Uani 1 1 d .
H39A H 0.7304 -0.2813 0.4717 0.106 Uiso 1 1 calc R
H39B H 0.7630 -0.1800 0.4908 0.106 Uiso 1 1 calc R
C40 C 0.6265(8) -0.1517(7) 0.4529(6) 0.072(3) Uani 1 1 d .
H40A H 0.5747 -0.1478 0.5077 0.087 Uiso 1 1 calc R
H40B H 0.5982 -0.1864 0.4178 0.087 Uiso 1 1 calc R
C41 C 0.6294(7) -0.0422(6) 0.4233(5) 0.056(2) Uani 1 1 d .
H41A H 0.5552 -0.0066 0.4203 0.068 Uiso 1 1 calc R
H41B H 0.6479 -0.0042 0.4624 0.068 Uiso 1 1 calc R
C42 C 0.8474(8) 0.2386(8) 0.2050(5) 0.064(2) Uani 1 1 d .
H42A H 0.8209 0.2173 0.1618 0.077 Uiso 1 1 calc R
C43 C 0.8039(8) 0.3302(7) 0.2499(6) 0.068(2) Uani 1 1 d .
H43A H 0.7402 0.3846 0.2439 0.082 Uiso 1 1 calc R
C44 C 0.8756(10) 0.3412(9) 0.2964(7) 0.085(3) Uani 1 1 d .
H44A H 0.8719 0.4044 0.3256 0.102 Uiso 1 1 calc R
C45 C 0.9647(8) 0.2543(9) 0.2781(6) 0.077(3) Uani 1 1 d .
H45A H 1.0348 0.2455 0.2926 0.092 Uiso 1 1 calc R
C46 C 0.9468(8) 0.1920(8) 0.2215(6) 0.071(3) Uani 1 1 d .
H46A H 1.0023 0.1315 0.1915 0.085 Uiso 1 1 calc R
C47 C 0.7800(8) 0.2507(8) 0.5052(5) 0.067(2) Uani 1 1 d .
H47A H 0.7451 0.3213 0.5281 0.080 Uiso 1 1 calc R
C48 C 0.7296(8) 0.1672(8) 0.5207(5) 0.068(2) Uani 1 1 d .
H48A H 0.6529 0.1695 0.5560 0.081 Uiso 1 1 calc R
C49 C 0.8121(10) 0.0777(9) 0.4910(6) 0.079(3) Uani 1 1 d .
H49A H 0.8024 0.0067 0.5014 0.095 Uiso 1 1 calc R
C50 C 0.9144(10) 0.1046(9) 0.4564(7) 0.087(3) Uani 1 1 d .
H50A H 0.9886 0.0561 0.4390 0.105 Uiso 1 1 calc R
C51 C 0.8947(9) 0.2122(9) 0.4657(6) 0.078(3) Uani 1 1 d .
H51A H 0.9532 0.2517 0.4559 0.093 Uiso 1 1 calc R
C52 C 0.1557(12) 0.7922(14) 0.3067(7) 0.116(5) Uani 1 1 d .
H52A H 0.1876 0.7760 0.3517 0.139 Uiso 1 1 calc R
H52B H 0.0808 0.7789 0.3231 0.139 Uiso 1 1 calc R
C53 C 0.1497(13) 0.8990(14) 0.2863(12) 0.146(7) Uani 1 1 d .
H53A H 0.2070 0.9246 0.3005 0.176 Uiso 1 1 calc R
H53B H 0.0760 0.9423 0.3138 0.176 Uiso 1 1 calc R
C54 C 0.1704(12) 0.8963(9) 0.1970(12) 0.122(6) Uani 1 1 d .
H54A H 0.1005 0.9046 0.1834 0.146 Uiso 1 1 calc R
H54B H 0.2080 0.9500 0.1711 0.146 Uiso 1 1 calc R
C55 C 0.2409(13) 0.7963(10) 0.1732(7) 0.120(5) Uani 1 1 d .
H55A H 0.2240 0.7687 0.1282 0.144 Uiso 1 1 calc R
H55B H 0.3193 0.8004 0.1552 0.144 Uiso 1 1 calc R
O1 O 0.2230(6) 0.7319(5) 0.2388(4) 0.083(2) Uani 1 1 d .
C57 C 0.913(2) 0.493(2) 0.4935(18) 0.226(10) Uiso 1 1 d D
C58 C 1.065(2) 0.4245(17) 0.4674(17) 0.251(12) Uiso 1 1 d D
O2 O 0.996(4) 0.467(3) 0.4203(16) 0.34(3) Uiso 0.50 1 d PD

loop_
_atom_site_aniso_label
_atom_site_aniso_U_11
_atom_site_aniso_U_22
_atom_site_aniso_U_33
_atom_site_aniso_U_23
_atom_site_aniso_U_13
_atom_site_aniso_U_12
Yb1 0.04246(17) 0.03921(17) 0.03347(16) -0.00344(12) -0.01544(13) -0.01133(13)
Yb2 0.04744(19) 0.0481(2) 0.0441(2) 0.00082(14) -0.02036(15) -0.01273(15)
N1 0.051(4) 0.048(4) 0.067(4) 0.006(3) -0.033(3) -0.013(3)
N2 0.041(3) 0.037(3) 0.050(4) -0.001(3) -0.019(3) 0.001(3)
N3 0.039(3) 0.035(3) 0.043(3) -0.005(2) -0.018(3) -0.003(2)
N4 0.041(3) 0.032(3) 0.035(3) -0.001(2) -0.015(2) -0.007(2)
N5 0.049(3) 0.038(3) 0.036(3) -0.005(2) -0.022(3) -0.009(3)
N6 0.044(3) 0.039(3) 0.031(3) -0.004(2) -0.011(2) -0.007(2)
N7 0.041(3) 0.033(3) 0.036(3) 0.004(2) -0.016(2) -0.010(2)
C1 0.040(4) 0.047(4) 0.036(4) 0.000(3) -0.018(3) -0.009(3)
C2 0.055(5) 0.061(5) 0.063(5) 0.006(4) -0.038(4) -0.011(4)
C3 0.151(13) 0.27(2) 0.120(12) -0.094(13) -0.106(11) 0.119(14)
C4 0.126(13) 0.42(3) 0.083(10) -0.014(15) -0.066(10) 0.097(18)
C5 0.129(12) 0.116(11) 0.196(16) -0.053(10) -0.130(12) 0.042(9)
C6 0.113(11) 0.209(18) 0.109(11) -0.021(11) -0.059(9) 0.071(11)
C7 0.076(8) 0.195(16) 0.092(9) 0.025(10) -0.015(7) 0.039(9)
C8 0.048(4) 0.044(4) 0.048(4) 0.002(3) -0.022(3) -0.011(3)
C9 0.071(5) 0.056(5) 0.044(4) 0.002(4) -0.016(4) -0.026(4)
C10 0.069(6) 0.072(6) 0.064(6) 0.005(5) -0.006(5) -0.033(5)
C11 0.083(7) 0.075(6) 0.090(7) 0.012(6) -0.029(6) -0.043(5)
C12 0.102(8) 0.089(7) 0.071(6) 0.002(5) -0.034(6) -0.057(6)
C13 0.082(6) 0.070(6) 0.049(5) -0.006(4) -0.015(4) -0.037(5)
C14 0.042(3) 0.033(3) 0.030(3) 0.003(3) -0.010(3) -0.012(3)
C15 0.040(3) 0.032(3) 0.034(3) 0.003(3) -0.013(3) -0.013(3)
C16 0.043(4) 0.036(4) 0.040(4) -0.003(3) -0.007(3) -0.001(3)
C17 0.057(4) 0.045(4) 0.033(4) -0.006(3) -0.007(3) -0.010(3)
C18 0.063(5) 0.041(4) 0.036(4) -0.002(3) -0.021(3) -0.015(3)
C19 0.104(8) 0.070(6) 0.026(4) -0.011(4) -0.013(4) -0.003(5)
C20 0.082(6) 0.088(7) 0.046(5) 0.007(5) -0.037(5) -0.019(5)
C21 0.080(6) 0.059(5) 0.042(4) 0.008(4) -0.016(4) -0.009(4)
C22 0.073(6) 0.071(6) 0.041(4) 0.014(4) -0.015(4) -0.029(5)
C23 0.059(5) 0.084(7) 0.039(4) 0.008(4) -0.009(4) -0.008(5)
C24 0.050(5) 0.067(6) 0.081(7) -0.006(5) -0.007(5) -0.016(4)
C25 0.064(6) 0.098(8) 0.092(8) 0.010(7) -0.036(6) -0.043(6)
C26 0.121(11) 0.131(11) 0.091(8) -0.040(8) -0.008(8) -0.097(10)
C27 0.059(6) 0.036(5) 0.172(13) -0.004(7) 0.005(7) -0.022(4)
C28 0.069(6) 0.082(7) 0.075(7) 0.021(6) -0.013(5) -0.041(6)
C29 0.050(4) 0.034(4) 0.043(4) -0.001(3) -0.011(3) -0.010(3)
C30 0.065(5) 0.054(5) 0.058(5) -0.027(4) -0.016(4) -0.009(4)
C31 0.079(6) 0.043(5) 0.070(6) -0.019(4) 0.002(5) -0.011(4)
C32 0.085(6) 0.053(5) 0.050(5) -0.009(4) 0.003(5) -0.009(5)
C33 0.056(5) 0.059(5) 0.071(6) -0.004(4) -0.004(4) -0.010(4)
C34 0.053(4) 0.046(4) 0.049(4) -0.005(3) -0.008(4) -0.011(3)
C35 0.042(4) 0.032(3) 0.037(4) -0.003(3) -0.008(3) -0.013(3)
C36 0.051(4) 0.039(4) 0.039(4) 0.001(3) -0.008(3) -0.009(3)
C37 0.051(4) 0.055(5) 0.054(5) 0.006(4) -0.007(4) -0.009(4)
C38 0.086(7) 0.050(5) 0.088(7) 0.011(5) -0.023(6) -0.006(5)
C39 0.096(8) 0.062(6) 0.102(9) 0.036(6) -0.021(7) -0.023(6)
C40 0.083(6) 0.059(5) 0.071(6) 0.009(5) -0.005(5) -0.031(5)
C41 0.059(5) 0.055(5) 0.053(5) 0.009(4) -0.013(4) -0.015(4)
C42 0.068(6) 0.082(7) 0.049(5) 0.014(5) -0.017(4) -0.032(5)
C43 0.065(5) 0.058(5) 0.082(7) 0.021(5) -0.018(5) -0.022(4)
C44 0.096(8) 0.079(7) 0.087(8) -0.008(6) -0.011(6) -0.052(6)
C45 0.053(5) 0.108(8) 0.078(7) 0.008(6) -0.021(5) -0.036(6)
C46 0.061(5) 0.078(6) 0.060(6) 0.007(5) -0.001(4) -0.013(5)
C47 0.080(6) 0.075(6) 0.053(5) -0.012(4) -0.030(5) -0.015(5)
C48 0.071(6) 0.090(7) 0.051(5) 0.014(5) -0.030(5) -0.025(6)
C49 0.112(9) 0.084(7) 0.063(6) 0.025(5) -0.058(6) -0.027(7)
C50 0.085(8) 0.096(8) 0.080(7) -0.009(6) -0.054(6) 0.020(6)
C51 0.075(7) 0.107(9) 0.073(7) 0.003(6) -0.045(6) -0.034(6)
C52 0.116(10) 0.167(15) 0.056(7) 0.015(8) -0.023(7) -0.019(10)
C53 0.099(10) 0.136(14) 0.184(18) -0.098(14) -0.010(11) -0.015(10)
C54 0.109(10) 0.063(7) 0.218(19) 0.037(10) -0.082(12) -0.031(7)
C55 0.164(13) 0.106(10) 0.066(7) 0.025(7) -0.015(8) -0.014(9)
O1 0.106(5) 0.061(4) 0.065(4) 0.016(3) -0.020(4) -0.001(4)

loop_
_atom_type_symbol
_atom_type_description
_atom_type_scat_dispersion_real
_atom_type_scat_dispersion_imag
_atom_type_scat_source
C C 0.0033 0.0016 'International Tables Vol C Tables 4.2.6.8 and 6.1.1.4'
H H 0.0000 0.0000 'International Tables Vol C Tables 4.2.6.8 and 6.1.1.4'
N N 0.0061 0.0033 'International Tables Vol C Tables 4.2.6.8 and 6.1.1.4'
O O 0.0106 0.0060 'International Tables Vol C Tables 4.2.6.8 and 6.1.1.4'
Yb Yb -0.3850 5.5486 'International Tables Vol C Tables 4.2.6.8 and 6.1.1.4'

loop_
_geom_angle_atom_site_label_1
_geom_angle_atom_site_label_2
_geom_angle_atom_site_label_3
_geom_angle
_geom_angle_site_symmetry_1
_geom_angle_site_symmetry_3
N4 Yb1 N6 55.54(19) . .
N4 Yb1 N3 67.64(18) . .
N6 Yb1 N3 123.15(18) . .
N4 Yb1 C19 129.6(3) . .
N6 Yb1 C19 93.1(3) . .
N3 Yb1 C19 127.4(2) . .
N4 Yb1 C26 133.5(4) . .
N6 Yb1 C26 98.7(4) . .
N3 Yb1 C26 120.4(3) . .
C19 Yb1 C26 84.5(4) . .
N4 Yb1 C23 99.8(3) . .
N6 Yb1 C23 77.6(2) . .
N3 Yb1 C23 116.2(3) . .
C19 Yb1 C23 30.4(3) . .
C26 Yb1 C23 112.4(3) . .
N4 Yb1 C27 102.7(4) . .
N6 Yb1 C27 75.3(3) . .
N3 Yb1 C27 118.7(3) . .
C19 Yb1 C27 105.7(4) . .
C26 Yb1 C27 31.1(4) . .
C23 Yb1 C27 125.0(4) . .
N4 Yb1 C20 141.4(3) . .
N6 Yb1 C20 123.9(2) . .
N3 Yb1 C20 100.8(3) . .
C19 Yb1 C20 31.1(3) . .
C26 Yb1 C20 84.7(4) . .
C23 Yb1 C20 50.7(3) . .
C27 Yb1 C20 114.6(4) . .
N4 Yb1 C22 91.9(2) . .
N6 Yb1 C22 96.7(2) . .
N3 Yb1 C22 86.2(2) . .
C19 Yb1 C22 49.8(3) . .
C26 Yb1 C22 132.3(4) . .
C23 Yb1 C22 30.2(3) . .
C27 Yb1 C22 154.5(4) . .
C20 Yb1 C22 49.8(3) . .
N4 Yb1 C21 113.9(2) . .
N6 Yb1 C21 125.9(2) . .
N3 Yb1 C21 77.2(2) . .
C19 Yb1 C21 50.2(3) . .
C26 Yb1 C21 112.5(4) . .
C23 Yb1 C21 50.3(3) . .
C27 Yb1 C21 143.5(4) . .
C20 Yb1 C21 29.9(3) . .
C22 Yb1 C21 30.2(3) . .
N4 Yb1 C28 88.1(3) . .
N6 Yb1 C28 87.5(3) . .
N3 Yb1 C28 89.1(3) . .
C19 Yb1 C28 133.1(3) . .
C26 Yb1 C28 49.3(4) . .
C23 Yb1 C28 154.6(3) . .
C27 Yb1 C28 29.8(3) . .
C20 Yb1 C28 129.6(3) . .
C22 Yb1 C28 174.9(3) . .
C21 Yb1 C28 146.3(3) . .
N4 Yb1 C25 133.2(3) . .
N6 Yb1 C25 125.3(3) . .
N3 Yb1 C25 91.4(3) . .
C19 Yb1 C25 96.7(4) . .
C26 Yb1 C25 30.1(4) . .
C23 Yb1 C25 127.0(3) . .
C27 Yb1 C25 50.2(4) . .
C20 Yb1 C25 81.6(3) . .
C22 Yb1 C25 129.5(3) . .
C21 Yb1 C25 100.4(3) . .
C28 Yb1 C25 48.6(3) . .
N7 Yb2 N5 78.98(19) . .
N7 Yb2 C45 126.5(3) . .
N5 Yb2 C45 127.1(3) . .
N7 Yb2 C44 135.6(3) . .
N5 Yb2 C44 97.2(3) . .
C45 Yb2 C44 30.7(3) . .
N7 Yb2 C47 134.7(3) . .
N5 Yb2 C47 87.0(2) . .
C45 Yb2 C47 96.2(3) . .
C44 Yb2 C47 88.5(3) . .
N7 Yb2 C46 95.6(3) . .
N5 Yb2 C46 125.3(3) . .
C45 Yb2 C46 31.0(3) . .
C44 Yb2 C46 50.6(3) . .
C47 Yb2 C46 126.7(3) . .
N7 Yb2 C48 104.5(3) . .
N5 Yb2 C48 81.7(3) . .
C45 Yb2 C48 123.1(3) . .
C44 Yb2 C48 118.8(3) . .
C47 Yb2 C48 30.4(3) . .
C46 Yb2 C48 149.3(3) . .
N7 Yb2 C43 106.5(3) . .
N5 Yb2 C43 79.6(3) . .
C45 Yb2 C43 50.5(3) . .
C44 Yb2 C43 31.2(3) . .
C47 Yb2 C43 113.0(3) . .
C46 Yb2 C43 49.5(3) . .
C48 Yb2 C43 139.7(3) . .
N7 Yb2 C51 142.3(3) . .
N5 Yb2 C51 116.9(3) . .
C45 Yb2 C51 73.1(3) . .
C44 Yb2 C51 78.9(4) . .
C47 Yb2 C51 30.7(3) . .
C46 Yb2 C51 100.2(3) . .
C48 Yb2 C51 50.3(3) . .
C43 Yb2 C51 109.9(3) . .
N7 Yb2 C50 112.9(3) . .
N5 Yb2 C50 131.9(3) . .
C45 Yb2 C50 84.6(4) . .
C44 Yb2 C50 102.5(4) . .
C47 Yb2 C50 50.6(3) . .
C46 Yb2 C50 100.6(4) . .
C48 Yb2 C50 50.3(3) . .
C43 Yb2 C50 132.8(4) . .
C51 Yb2 C50 30.6(3) . .
N7 Yb2 C49 93.5(3) . .
N5 Yb2 C49 107.4(3) . .
C45 Yb2 C49 114.9(4) . .
C44 Yb2 C49 128.9(4) . .
C47 Yb2 C49 50.2(3) . .
C46 Yb2 C49 127.3(4) . .
C48 Yb2 C49 30.3(3) . .
C43 Yb2 C49 159.9(3) . .
C51 Yb2 C49 50.0(3) . .
C50 Yb2 C49 30.2(3) . .
N7 Yb2 C42 85.0(2) . .
N5 Yb2 C42 95.6(2) . .
C45 Yb2 C42 51.0(3) . .
C44 Yb2 C42 51.1(3) . .
C47 Yb2 C42 139.6(3) . .
C46 Yb2 C42 30.2(3) . .
C48 Yb2 C42 169.4(3) . .
C43 Yb2 C42 30.0(3) . .
C51 Yb2 C42 123.8(3) . .
C50 Yb2 C42 130.7(3) . .
C49 Yb2 C42 156.3(3) . .
C1 N1 C2 129.2(6) . .
C1 N2 C8 125.8(6) . .
C1 N3 C15 118.0(6) . .
C1 N3 Yb1 127.2(4) . .
C15 N3 Yb1 114.3(4) . .
C14 N4 C35 129.6(6) . .
C14 N4 Yb1 123.7(4) . .
C35 N4 Yb1 99.0(4) . .
C14 N5 C18 117.3(6) . .
C14 N5 Yb2 115.2(4) . .
C18 N5 Yb2 126.4(4) . .
C35 N6 C29 123.5(6) . .
C35 N6 Yb1 95.2(4) . .
C29 N6 Yb1 141.3(4) . .
C35 N7 C36 115.7(5) . .
C35 N7 Yb2 114.0(4) . .
C36 N7 Yb2 130.3(4) . .
N2 C1 N1 118.9(6) . .
N2 C1 N3 124.7(6) . .
N1 C1 N3 116.4(6) . .
C7 C2 N1 111.9(8) . .
C7 C2 C3 107.7(11) . .
N1 C2 C3 109.4(8) . .
C2 C3 C4 109.2(13) . .
C5 C4 C3 109.8(15) . .
C4 C5 C6 110.9(13) . .
C5 C6 C7 113.8(13) . .
C2 C7 C6 111.8(11) . .
N2 C8 C9 111.3(6) . .
N2 C8 C13 111.2(6) . .
C9 C8 C13 110.1(6) . .
C8 C9 C10 110.5(7) . .
C11 C10 C9 112.8(8) . .
C10 C11 C12 111.9(7) . .
C11 C12 C13 111.2(8) . .
C8 C13 C12 109.8(7) . .
N5 C14 N4 125.1(6) . .
N5 C14 C15 120.3(6) . .
N4 C14 C15 114.5(6) . .
N5 C14 Yb2 42.0(3) . .
N4 C14 Yb2 84.5(4) . .
C15 C14 Yb2 156.5(4) . .
C16 C15 N3 125.3(6) . .
C16 C15 C14 118.3(6) . .
N3 C15 C14 116.2(6) . .
C15 C16 C17 120.4(7) . .
C18 C17 C16 118.8(7) . .
C17 C18 N5 124.1(7) . .
C23 C19 C20 108.9(9) . .
C23 C19 Yb1 75.9(5) . .
C20 C19 Yb1 76.5(5) . .
C21 C20 C19 107.0(9) . .
C21 C20 Yb1 76.0(5) . .
C19 C20 Yb1 72.4(5) . .
C20 C21 C22 107.9(8) . .
C20 C21 Yb1 74.1(5) . .
C22 C21 Yb1 74.3(5) . .
C23 C22 C21 108.9(8) . .
C23 C22 Yb1 73.6(5) . .
C21 C22 Yb1 75.6(5) . .
C19 C23 C22 107.3(8) . .
C19 C23 Yb1 73.7(5) . .
C22 C23 Yb1 76.2(5) . .
C25 C24 C28 110.8(10) . .
C25 C24 Yb1 74.8(5) . .
C28 C24 Yb1 74.6(5) . .
C24 C25 C26 106.7(10) . .
C24 C25 Yb1 76.4(5) . .
C26 C25 Yb1 72.4(5) . .
C25 C26 C27 108.1(10) . .
C25 C26 Yb1 77.5(5) . .
C27 C26 Yb1 74.8(5) . .
C28 C27 C26 105.7(10) . .
C28 C27 Yb1 77.2(5) . .
C26 C27 Yb1 74.1(6) . .
C24 C28 C27 108.7(11) . .
C24 C28 Yb1 76.6(5) . .
C27 C28 Yb1 73.0(5) . .
N6 C29 C34 112.0(6) . .
N6 C29 C30 111.0(6) . .
C34 C29 C30 109.9(6) . .
C29 C30 C31 112.6(7) . .
C32 C31 C30 110.4(7) . .
C31 C32 C33 112.1(7) . .
C32 C33 C34 112.4(8) . .
C33 C34 C29 112.0(6) . .
N6 C35 N7 131.7(6) . .
N6 C35 N4 107.4(6) . .
N7 C35 N4 120.9(6) . .
N6 C35 Yb1 57.3(4) . .
N7 C35 Yb1 164.0(5) . .
N4 C35 Yb1 52.2(3) . .
N6 C35 Yb2 151.4(5) . .
N7 C35 Yb2 42.2(3) . .
N4 C35 Yb2 86.9(4) . .
Yb1 C35 Yb2 138.3(2) . .
C37 C36 N7 114.7(6) . .
C37 C36 C41 112.6(6) . .
N7 C36 C41 109.8(6) . .
C36 C37 C38 112.8(7) . .
C37 C38 C39 109.9(8) . .
C40 C39 C38 109.7(9) . .
C39 C40 C41 112.5(8) . .
C36 C41 C40 112.0(7) . .
C43 C42 C46 107.0(9) . .
C43 C42 Yb2 74.3(5) . .
C46 C42 Yb2 74.0(5) . .
C42 C43 C44 109.6(9) . .
C42 C43 Yb2 75.7(5) . .
C44 C43 Yb2 73.7(5) . .
C45 C44 C43 106.5(9) . .
C45 C44 Yb2 74.4(6) . .
C43 C44 Yb2 75.1(5) . .
C44 C45 C46 107.6(9) . .
C44 C45 Yb2 75.0(5) . .
C46 C45 Yb2 75.3(5) . .
C42 C46 C45 109.3(9) . .
C42 C46 Yb2 75.8(5) . .
C45 C46 Yb2 73.7(5) . .
C48 C47 C51 107.8(9) . .
C48 C47 Yb2 75.1(5) . .
C51 C47 Yb2 75.1(5) . .
C47 C48 C49 108.2(9) . .
C47 C48 Yb2 74.5(5) . .
C49 C48 Yb2 75.4(5) . .
C48 C49 C50 108.7(10) . .
C48 C49 Yb2 74.3(5) . .
C50 C49 Yb2 74.9(6) . .
C49 C50 C51 107.3(10) . .
C49 C50 Yb2 74.9(5) . .
C51 C50 Yb2 74.3(5) . .
C47 C51 C50 108.1(10) . .
C47 C51 Yb2 74.3(5) . .
C50 C51 Yb2 75.2(5) . .
O1 C52 C53 108.1(11) . .
C52 C53 C54 102.7(11) . .
C55 C54 C53 102.9(12) . .
O1 C55 C54 109.1(11) . .
C52 O1 C55 107.9(9) . .
O2 C57 C58 108.5(17) . 2_766
O2 C57 C58 47.3(12) . .
C58 C57 C58 90.0(14) 2_766 .
O2 C58 C57 108.6(17) . 2_766
O2 C58 C57 47.3(12) . .
C57 C58 C57 90.0(14) 2_766 .
C58 O2 C57 85(2) . .

loop_
_geom_bond_atom_site_label_1
_geom_bond_atom_site_label_2
_geom_bond_distance
_geom_bond_site_symmetry_2
Yb1 N4 2.265(5) .
Yb1 N6 2.391(6) .
Yb1 N3 2.432(5) .
Yb1 C19 2.608(8) .
Yb1 C26 2.627(9) .
Yb1 C23 2.636(8) .
Yb1 C27 2.636(9) .
Yb1 C20 2.661(8) .
Yb1 C22 2.669(8) .
Yb1 C21 2.685(8) .
Yb1 C28 2.688(8) .
Yb1 C25 2.692(9) .
Yb2 N7 2.267(5) .
Yb2 N5 2.329(6) .
Yb2 C45 2.620(9) .
Yb2 C44 2.627(9) .
Yb2 C47 2.636(8) .
Yb2 C46 2.640(8) .
Yb2 C48 2.643(9) .
Yb2 C43 2.645(9) .
Yb2 C51 2.646(9) .
Yb2 C50 2.658(9) .
Yb2 C49 2.658(9) .
Yb2 C42 2.662(8) .
N1 C1 1.335(9) .
N1 C2 1.460(9) .
N2 C1 1.321(9) .
N2 C8 1.466(9) .
N3 C1 1.341(8) .
N3 C15 1.410(8) .
N4 C14 1.355(8) .
N4 C35 1.380(8) .
N5 C14 1.351(8) .
N5 C18 1.376(9) .
N6 C35 1.314(8) .
N6 C29 1.468(8) .
N7 C35 1.360(8) .
N7 C36 1.484(8) .
C2 C7 1.424(13) .
C2 C3 1.515(15) .
C3 C4 1.57(2) .
C4 C5 1.41(2) .
C5 C6 1.436(18) .
C6 C7 1.536(16) .
C8 C9 1.518(10) .
C8 C13 1.532(10) .
C9 C10 1.532(11) .
C10 C11 1.485(13) .
C11 C12 1.517(13) .
C12 C13 1.537(12) .
C14 C15 1.432(9) .
C15 C16 1.370(9) .
C16 C17 1.376(10) .
C17 C18 1.338(10) .
C19 C23 1.374(13) .
C19 C20 1.412(13) .
C20 C21 1.381(13) .
C21 C22 1.394(12) .
C22 C23 1.383(13) .
C24 C25 1.343(14) .
C24 C28 1.345(13) .
C25 C26 1.383(17) .
C26 C27 1.409(17) .
C27 C28 1.372(15) .
C29 C34 1.513(10) .
C29 C30 1.524(10) .
C30 C31 1.526(10) .
C31 C32 1.496(12) .
C32 C33 1.502(13) .
C33 C34 1.513(11) .
C36 C37 1.476(10) .
C36 C41 1.509(10) .
C37 C38 1.520(11) .
C38 C39 1.550(14) .
C39 C40 1.439(13) .
C40 C41 1.522(11) .
C42 C43 1.373(13) .
C42 C46 1.380(13) .
C43 C44 1.417(14) .
C44 C45 1.387(15) .
C45 C46 1.406(14) .
C47 C48 1.385(13) .
C47 C51 1.396(13) .
C48 C49 1.386(14) .
C49 C50 1.387(15) .
C50 C51 1.398(15) .
C52 O1 1.377(14) .
C52 C53 1.43(2) .
C53 C54 1.48(2) .
C54 C55 1.414(17) .
C55 O1 1.380(12) .
C57 O2 1.377(19) .
C57 C58 1.437(13) 2_766
C57 C58 1.87(3) .
C58 O2 1.377(19) .
C58 C57 1.437(13) 2_766

loop_
_geom_hbond_atom_site_label_D
_geom_hbond_atom_site_label_H
_geom_hbond_atom_site_label_A
_geom_hbond_distance_DH
_geom_hbond_distance_HA
_geom_hbond_distance_DA
_geom_hbond_angle_DHA
N2 H2B O1 0.86 2.17 2.986(8) 158.8
